data_1560685
loop_
_publ_author_name
'Weil, Matthias'
'Kremer, Reinhard K.'

_publ_section_title
;
 Crystal growth and crystal structures of six novel phases in the
 Mn/As/O/Cl(Br) system, as well as magnetic properties of \a -Mn 3 (AsO 4
 ) 2
;
_journal_name_full 'Journal of Solid State Chemistry'
_journal_page_first 115
_journal_page_last 126
_journal_paper_doi 10.1016/j.jssc.2016.09.027
_journal_volume 245
_journal_year 2017
_chemical_formula_sum 'As7 Br Mn11 O28'
_chemical_formula_weight 1656.68
_space_group_crystal_system orthorhombic
_space_group_IT_number 62
_space_group_name_Hall '-P 2ac 2n'
_space_group_name_H-M_alt 'P n m a'
_atom_sites_solution_hydrogens .
_cell_angle_alpha 90
_cell_angle_beta 90
_cell_angle_gamma 90
_cell_formula_units_Z 4
_cell_length_a 8.5719(6)
_cell_length_b 32.558(2)
_cell_length_c 9.0345(7)
_cell_measurement_reflns_used 9911
_cell_measurement_temperature 293(2)
_cell_measurement_theta_max 32.601
_cell_measurement_theta_min 2.003
_cell_volume 2521.4(3)
_computing_cell_refinement 'SAINT (Bruker, 2014)'
_computing_data_collection 'APEX2 (Bruker, 2014)'
_computing_data_reduction 'SAINT (Bruker, 2014)'
_computing_publication_material 'publCIF (Westrip, 2010)'
_computing_structure_refinement 'SHELXL (Sheldrick, 2008)'
_computing_structure_solution isomor
_diffrn_ambient_temperature 293(2)
_diffrn_measured_fraction_theta_full 1.000
_diffrn_measured_fraction_theta_max 0.999
_diffrn_measurement_device_type 'Bruker APEX-II CCD'
_diffrn_measurement_method \w-scans
_diffrn_radiation_type MoK\a
_diffrn_radiation_wavelength 0.71073
_diffrn_reflns_av_R_equivalents 0.0692
_diffrn_reflns_av_unetI/netI 0.0333
_diffrn_reflns_Laue_measured_fraction_full 1.000
_diffrn_reflns_Laue_measured_fraction_max 0.999
_diffrn_reflns_limit_h_max 12
_diffrn_reflns_limit_h_min -12
_diffrn_reflns_limit_k_max 49
_diffrn_reflns_limit_k_min -49
_diffrn_reflns_limit_l_max 13
_diffrn_reflns_limit_l_min -13
_diffrn_reflns_number 53012
_diffrn_reflns_point_group_measured_fraction_full 1.000
_diffrn_reflns_point_group_measured_fraction_max 0.999
_diffrn_reflns_theta_full 25.242
_diffrn_reflns_theta_max 32.601
_diffrn_reflns_theta_min 2.339
_exptl_absorpt_coefficient_mu 16.129
_exptl_absorpt_correction_T_max 0.7464
_exptl_absorpt_correction_T_min 0.3593
_exptl_absorpt_correction_type multi-scan
_exptl_absorpt_process_details 'SADABS (Bruker, 2014)'
_exptl_crystal_colour light-pink
_exptl_crystal_density_diffrn 4.364
_exptl_crystal_description plate
_exptl_crystal_F_000 3060
_exptl_crystal_size_max 0.150
_exptl_crystal_size_mid 0.100
_exptl_crystal_size_min 0.020
_refine_diff_density_max 2.843
_refine_diff_density_min -3.278
_refine_diff_density_rms 0.220
_refine_ls_extinction_coef 0.00038(4)
_refine_ls_extinction_expression Fc^*^=kFc[1+0.001xFc^2^\l^3^/sin(2\q)]^-1/4^
_refine_ls_extinction_method 'SHELXL (Sheldrick, 2008)'
_refine_ls_goodness_of_fit_ref 1.044
_refine_ls_hydrogen_treatment undef
_refine_ls_matrix_type full
_refine_ls_number_parameters 224
_refine_ls_number_reflns 4659
_refine_ls_number_restraints 0
_refine_ls_restrained_S_all 1.044
_refine_ls_R_factor_all 0.0434
_refine_ls_R_factor_gt 0.0312
_refine_ls_shift/su_max 0.001
_refine_ls_shift/su_mean 0.000
_refine_ls_structure_factor_coef Fsqd
_refine_ls_weighting_details 'w=1/[\s^2^(Fo^2^)+(0.0085P)^2^+18.4993P] where P=(Fo^2^+2Fc^2^)/3'
_refine_ls_weighting_scheme calc
_refine_ls_wR_factor_gt 0.0586
_refine_ls_wR_factor_ref 0.0632
_reflns_Friedel_coverage 0.000
_reflns_Friedel_fraction_full .
_reflns_Friedel_fraction_max .
_reflns_number_gt 3889
_reflns_number_total 4659
_reflns_threshold_expression 'I > 2\s(I)'
_cod_data_source_file JSSC-2017-245-115.CIF
_cod_data_source_block Mn11As7O28Br
_cod_database_code 1560685
_shelx_space_group_comment
;
The symmetry employed for this shelxl refinement is uniquely defined
by the following loop, which should always be used as a source of
symmetry information in preference to the above space-group names.
They are only intended as comments.
;
_shelx_estimated_absorpt_t_min 0.196
_shelx_estimated_absorpt_t_max 0.739

loop_
_space_group_symop_operation_xyz
'x, y, z'
'-x+1/2, -y, z+1/2'
'-x, y+1/2, -z'
'x+1/2, -y+1/2, -z+1/2'
'-x, -y, -z'
'x-1/2, y, -z-1/2'
'x, -y-1/2, z'
'-x-1/2, y-1/2, z-1/2'

loop_
_atom_site_label
_atom_site_type_symbol
_atom_site_fract_x
_atom_site_fract_y
_atom_site_fract_z
_atom_site_U_iso_or_equiv
_atom_site_adp_type
_atom_site_occupancy
_atom_site_site_symmetry_order
_atom_site_calc_flag
_atom_site_refinement_flags_posn
_atom_site_refinement_flags_adp
_atom_site_refinement_flags_occupancy
_atom_site_disorder_assembly
_atom_site_disorder_group
As1 As 0.08400(4) 0.47805(2) 0.30119(4) 0.00788(7) Uani 1 1 d . . . . .
As2 As 0.13443(6) 0.2500 0.68092(5) 0.00965(10) Uani 1 2 d S T P . .
As3 As 0.21641(4) 0.34767(2) 0.18192(4) 0.01051(7) Uani 1 1 d . . . . .
As4 As -0.02657(4) 0.38731(2) 0.78597(4) 0.01047(7) Uani 1 1 d . . . . .
Mn1 Mn 0.28171(9) 0.2500 1.03607(9) 0.01205(14) Uani 1 2 d S T P . .
Mn2 Mn 0.28129(6) 0.43677(2) 0.00181(6) 0.01035(10) Uani 1 1 d . . . . .
Mn3 Mn 0.39142(7) 0.41028(2) 0.38465(6) 0.01241(11) Uani 1 1 d . . . . .
Mn4 Mn 0.17275(7) 0.45226(2) 0.64616(6) 0.01293(11) Uani 1 1 d . . . . .
Mn5 Mn 0.03276(8) 0.33314(2) 0.52929(7) 0.02315(15) Uani 1 1 d . . . . .
Mn6 Mn 0.43252(11) 0.30703(2) 0.52470(10) 0.0425(3) Uani 1 1 d . . . . .
O1 O 0.1953(3) 0.45025(8) 0.4165(3) 0.0133(5) Uani 1 1 d . . . . .
O2 O 0.3184(3) 0.31319(8) 0.0795(3) 0.0146(5) Uani 1 1 d . . . . .
O3 O 0.0396(3) 0.35408(8) 0.1040(3) 0.0152(5) Uani 1 1 d . . . . .
O4 O 0.1503(3) 0.52649(8) 0.2913(3) 0.0146(5) Uani 1 1 d . . . . .
O5 O 0.1145(3) 0.41911(9) 0.8439(3) 0.0152(5) Uani 1 1 d . . . . .
O6 O -0.1813(3) 0.39602(8) 0.8960(3) 0.0132(5) Uani 1 1 d . . . . .
O7 O -0.0985(3) 0.48260(8) 0.3718(3) 0.0114(5) Uani 1 1 d . . . . .
O8 O 0.3173(3) 0.39210(8) 0.1739(3) 0.0139(5) Uani 1 1 d . . . . .
O9 O 0.0716(3) 0.45438(8) 0.1357(3) 0.0125(5) Uani 1 1 d . . . . .
O10 O 0.1060(5) 0.2500 0.8659(4) 0.0214(9) Uani 1 2 d S T P . .
O11 O -0.0417(3) 0.39662(9) 0.6018(3) 0.0163(5) Uani 1 1 d . . . . .
O12 O 0.0134(4) 0.33704(9) 0.7855(4) 0.0244(7) Uani 1 1 d . . . . .
O13 O 0.2038(4) 0.33554(9) 0.3616(3) 0.0196(6) Uani 1 1 d . . . . .
O14 O 0.2230(5) 0.29161(9) 0.6175(4) 0.0373(10) Uani 1 1 d . . . . .
O15 O -0.0382(7) 0.26195(16) 0.6025(6) 0.0192(12) Uani 0.5 1 d . . P . .
Br Br 0.49475(7) 0.2500 0.31453(6) 0.01567(10) Uani 1 2 d S T P . .

loop_
_atom_site_aniso_label
_atom_site_aniso_U_11
_atom_site_aniso_U_22
_atom_site_aniso_U_33
_atom_site_aniso_U_23
_atom_site_aniso_U_13
_atom_site_aniso_U_12
As1 0.00813(15) 0.00774(14) 0.00776(14) -0.00033(11) 0.00034(11) 0.00154(11)
As2 0.0100(2) 0.0112(2) 0.0078(2) 0.000 -0.00001(17) 0.000
As3 0.01200(17) 0.00890(15) 0.01062(15) -0.00177(12) -0.00227(12) 0.00248(12)
As4 0.00918(16) 0.01283(16) 0.00940(15) -0.00346(12) 0.00020(12) 0.00125(12)
Mn1 0.0119(4) 0.0106(3) 0.0137(3) 0.000 0.0023(3) 0.000
Mn2 0.0097(2) 0.0124(2) 0.0089(2) -0.00108(18) -0.00081(18) -0.00017(18)
Mn3 0.0122(3) 0.0152(3) 0.0099(2) -0.00071(19) 0.00038(19) 0.0033(2)
Mn4 0.0178(3) 0.0115(2) 0.0095(2) -0.00026(18) -0.00196(19) 0.0031(2)
Mn5 0.0189(3) 0.0352(4) 0.0154(3) -0.0091(3) -0.0007(2) 0.0108(3)
Mn6 0.0562(5) 0.0235(4) 0.0477(5) -0.0215(3) 0.0421(4) -0.0250(4)
O1 0.0154(13) 0.0142(12) 0.0104(11) 0.0006(9) -0.0020(9) 0.0087(10)
O2 0.0189(13) 0.0092(11) 0.0157(12) -0.0046(9) -0.0009(10) 0.0033(10)
O3 0.0121(12) 0.0127(12) 0.0207(13) 0.0012(10) -0.0043(10) 0.0029(10)
O4 0.0217(14) 0.0084(11) 0.0139(11) -0.0007(9) 0.0060(10) -0.0019(10)
O5 0.0130(13) 0.0198(13) 0.0127(11) -0.0037(10) -0.0027(9) -0.0043(10)
O6 0.0120(12) 0.0167(13) 0.0108(11) -0.0008(9) 0.0024(9) 0.0042(10)
O7 0.0075(11) 0.0118(11) 0.0150(11) 0.0020(9) 0.0033(9) 0.0024(9)
O8 0.0186(13) 0.0105(11) 0.0126(11) -0.0008(9) -0.0027(10) -0.0007(10)
O9 0.0119(12) 0.0168(12) 0.0087(10) -0.0050(9) 0.0002(9) 0.0017(10)
O10 0.016(2) 0.039(3) 0.0092(16) 0.000 -0.0004(14) 0.000
O11 0.0145(13) 0.0265(15) 0.0078(11) -0.0031(10) -0.0007(9) 0.0068(11)
O12 0.0295(17) 0.0135(13) 0.0300(16) -0.0078(12) 0.0000(13) 0.0072(12)
O13 0.0220(15) 0.0257(15) 0.0110(12) 0.0014(11) -0.0010(11) 0.0019(12)
O14 0.050(2) 0.0093(13) 0.052(2) 0.0035(14) 0.0390(19) -0.0009(14)
O15 0.018(3) 0.021(3) 0.019(2) -0.0038(19) -0.009(2) 0.0037(19)
Br 0.0195(3) 0.0150(2) 0.0125(2) 0.000 -0.00401(18) 0.000

loop_
_atom_type_symbol
_atom_type_description
_atom_type_scat_dispersion_real
_atom_type_scat_dispersion_imag
_atom_type_scat_source
O O 0.0106 0.0060 'International Tables Vol C Tables 4.2.6.8 and 6.1.1.4'
Mn Mn 0.3368 0.7283 'International Tables Vol C Tables 4.2.6.8 and 6.1.1.4'
As As 0.0499 2.0058 'International Tables Vol C Tables 4.2.6.8 and 6.1.1.4'
Br Br -0.2901 2.4595 'International Tables Vol C Tables 4.2.6.8 and 6.1.1.4'

loop_
_geom_angle_atom_site_label_1
_geom_angle_atom_site_label_2
_geom_angle_atom_site_label_3
_geom_angle
_geom_angle_site_symmetry_1
_geom_angle_site_symmetry_3
O1 As1 O4 110.33(14) . .
O1 As1 O9 109.89(13) . .
O4 As1 O9 113.80(13) . .
O1 As1 O7 109.75(13) . .
O4 As1 O7 104.50(13) . .
O9 As1 O7 108.38(13) . .
O14 As2 O14 109.9(2) . 7_565
O14 As2 O15 93.9(2) . .
O14 As2 O15 116.5(2) 7_565 .
O14 As2 O15 116.5(2) . 7_565
O14 As2 O15 93.9(2) 7_565 7_565
O15 As2 O15 26.7(4) . 7_565
O14 As2 O10 114.12(15) . .
O14 As2 O10 114.12(15) 7_565 .
O15 As2 O10 106.8(2) . .
O15 As2 O10 106.8(2) 7_565 .
O13 As3 O3 112.11(14) . .
O13 As3 O8 106.08(14) . .
O3 As3 O8 109.69(13) . .
O13 As3 O2 113.97(14) . .
O3 As3 O2 108.51(13) . .
O8 As3 O2 106.25(13) . .
O12 As4 O5 117.24(15) . .
O12 As4 O6 109.17(15) . .
O5 As4 O6 106.27(13) . .
O12 As4 O11 100.84(15) . .
O5 As4 O11 104.55(14) . .
O6 As4 O11 119.29(13) . .
O15 Mn1 O15 22.2(3) 6_657 4_556
O15 Mn1 O2 79.31(17) 6_657 1_556
O15 Mn1 O2 100.83(17) 4_556 1_556
O15 Mn1 O2 100.83(17) 6_657 7_566
O15 Mn1 O2 79.31(17) 4_556 7_566
O2 Mn1 O2 152.54(15) 1_556 7_566
O15 Mn1 O10 95.3(2) 6_657 .
O15 Mn1 O10 95.3(2) 4_556 .
O2 Mn1 O10 103.66(8) 1_556 .
O2 Mn1 O10 103.66(8) 7_566 .
O15 Mn1 Br 164.92(16) 6_657 6_557
O15 Mn1 Br 164.92(16) 4_556 6_557
O2 Mn1 Br 92.36(8) 1_556 6_557
O2 Mn1 Br 92.36(8) 7_566 6_557
O10 Mn1 Br 74.34(11) . 6_557
O5 Mn2 O7 151.64(11) 1_554 6_656
O5 Mn2 O8 113.80(11) 1_554 .
O7 Mn2 O8 90.95(10) 6_656 .
O5 Mn2 O11 91.01(11) 1_554 6_656
O7 Mn2 O11 107.91(10) 6_656 6_656
O8 Mn2 O11 78.93(10) . 6_656
O5 Mn2 O9 83.72(10) 1_554 .
O7 Mn2 O9 85.41(10) 6_656 .
O8 Mn2 O9 84.13(10) . .
O11 Mn2 O9 158.47(11) 6_656 .
O5 Mn2 O4 75.90(10) 1_554 2_564
O7 Mn2 O4 87.50(10) 6_656 2_564
O8 Mn2 O4 154.71(11) . 2_564
O11 Mn2 O4 77.56(10) 6_656 2_564
O9 Mn2 O4 120.84(10) . 2_564
O8 Mn3 O9 109.54(10) . 6_656
O8 Mn3 O6 134.12(11) . 6_657
O9 Mn3 O6 116.27(10) 6_656 6_657
O8 Mn3 O1 93.19(10) . .
O9 Mn3 O1 99.90(11) 6_656 .
O6 Mn3 O1 77.16(10) 6_657 .
O8 Mn3 O3 89.02(10) . 6_656
O9 Mn3 O3 98.35(10) 6_656 6_656
O6 Mn3 O3 86.84(10) 6_657 6_656
O1 Mn3 O3 159.70(11) . 6_656
O8 Mn3 O13 62.14(9) . .
O9 Mn3 O13 163.65(10) 6_656 .
O6 Mn3 O13 73.96(9) 6_657 .
O1 Mn3 O13 94.77(10) . .
O3 Mn3 O13 68.52(9) 6_656 .
O1 Mn4 O4 124.00(11) . 2_565
O1 Mn4 O5 146.52(11) . .
O4 Mn4 O5 79.40(10) 2_565 .
O1 Mn4 O7 89.08(10) . 5_566
O4 Mn4 O7 86.48(10) 2_565 5_566
O5 Mn4 O7 118.33(10) . 5_566
O1 Mn4 O6 75.78(9) . 6_657
O4 Mn4 O6 88.43(10) 2_565 6_657
O5 Mn4 O6 82.01(10) . 6_657
O7 Mn4 O6 157.58(10) 5_566 6_657
O1 Mn4 O11 83.73(10) . .
O4 Mn4 O11 145.53(9) 2_565 .
O5 Mn4 O11 67.35(9) . .
O7 Mn4 O11 116.71(9) 5_566 .
O6 Mn4 O11 78.51(9) 6_657 .
O13 Mn5 O2 105.82(11) . 6_556
O13 Mn5 O11 111.75(12) . .
O2 Mn5 O11 99.48(10) 6_556 .
O13 Mn5 O14 76.97(12) . .
O2 Mn5 O14 125.97(12) 6_556 .
O11 Mn5 O14 130.37(12) . .
O13 Mn5 O12 139.71(12) . .
O2 Mn5 O12 113.87(11) 6_556 .
O11 Mn5 O12 68.97(10) . .
O14 Mn5 O12 74.53(12) . .
O13 Mn5 O15 113.32(16) . .
O2 Mn5 O15 68.68(14) 6_556 .
O11 Mn5 O15 134.93(15) . .
O14 Mn5 O15 61.68(15) . .
O12 Mn5 O15 76.61(15) . .
O14 Mn6 O12 93.99(15) . 6_657
O14 Mn6 O3 141.13(13) . 6_656
O12 Mn6 O3 88.20(12) 6_657 6_656
O14 Mn6 O10 99.94(14) . 6_657
O12 Mn6 O10 80.26(11) 6_657 6_657
O3 Mn6 O10 118.62(12) 6_656 6_657
O14 Mn6 O13 70.17(14) . .
O12 Mn6 O13 122.90(11) 6_657 .
O3 Mn6 O13 76.17(10) 6_656 .
O10 Mn6 O13 154.47(10) 6_657 .
O14 Mn6 Br 106.99(10) . .
O12 Mn6 Br 146.05(10) 6_657 .
O3 Mn6 Br 91.47(8) 6_656 .
O10 Mn6 Br 70.20(8) 6_657 .
O13 Mn6 Br 89.77(7) . .
As1 O1 Mn4 123.26(14) . .
As1 O1 Mn3 133.58(14) . .
Mn4 O1 Mn3 103.02(11) . .
As1 O1 Mn2 68.76(9) . 6_556
Mn4 O1 Mn2 73.30(8) . 6_556
Mn3 O1 Mn2 135.72(11) . 6_556
As1 O1 Mn2 68.29(9) . 2_565
Mn4 O1 Mn2 76.73(8) . 2_565
Mn3 O1 Mn2 125.34(11) . 2_565
Mn2 O1 Mn2 97.35(6) 6_556 2_565
As1 O1 Mn2 64.23(8) . .
Mn4 O1 Mn2 172.51(11) . .
Mn3 O1 Mn2 69.49(7) . .
Mn2 O1 Mn2 111.69(7) 6_556 .
Mn2 O1 Mn2 107.51(6) 2_565 .
As1 O1 Mn3 51.72(8) . 6_556
Mn4 O1 Mn3 128.99(11) . 6_556
Mn3 O1 Mn3 102.86(9) . 6_556
Mn2 O1 Mn3 57.55(4) 6_556 6_556
Mn2 O1 Mn3 119.59(6) 2_565 6_556
Mn2 O1 Mn3 54.73(4) . 6_556
As3 O2 Mn1 131.82(16) . 1_554
As3 O2 Mn5 118.85(14) . 6_656
Mn1 O2 Mn5 109.31(12) 1_554 6_656
As3 O2 Mn6 72.11(9) . 6_556
Mn1 O2 Mn6 75.53(8) 1_554 6_556
Mn5 O2 Mn6 134.65(11) 6_656 6_556
As3 O2 Mn2 53.41(7) . .
Mn1 O2 Mn2 155.62(11) 1_554 .
Mn5 O2 Mn2 72.31(7) 6_656 .
Mn6 O2 Mn2 86.32(6) 6_556 .
As3 O2 Mn6 67.93(8) . .
Mn1 O2 Mn6 99.65(9) 1_554 .
Mn5 O2 Mn6 104.64(9) 6_656 .
Mn6 O2 Mn6 119.27(8) 6_556 .
Mn2 O2 Mn6 103.42(6) . .
As3 O3 Mn6 121.78(14) . 6_556
As3 O3 Mn3 126.51(15) . 6_556
Mn6 O3 Mn3 111.71(12) 6_556 6_556
As3 O3 Mn2 71.02(9) . .
Mn6 O3 Mn2 131.32(11) 6_556 .
Mn3 O3 Mn2 73.72(7) 6_556 .
As3 O3 Mn5 65.18(9) . .
Mn6 O3 Mn5 113.90(10) 6_556 .
Mn3 O3 Mn5 95.13(9) 6_556 .
Mn2 O3 Mn5 113.61(7) . .
As3 O3 Mn1 59.66(8) . 1_554
Mn6 O3 Mn1 62.17(7) 6_556 1_554
Mn3 O3 Mn1 173.06(11) 6_556 1_554
Mn2 O3 Mn1 107.50(7) . 1_554
Mn5 O3 Mn1 90.61(6) . 1_554
As1 O4 Mn4 125.57(14) . 2_564
As1 O4 Mn2 121.70(13) . 2_565
Mn4 O4 Mn2 99.08(11) 2_564 2_565
As1 O4 Mn4 83.72(11) . 5_566
Mn4 O4 Mn4 136.32(12) 2_564 5_566
Mn2 O4 Mn4 87.63(8) 2_565 5_566
As1 O4 Mn4 53.76(7) . .
Mn4 O4 Mn4 130.92(11) 2_564 .
Mn2 O4 Mn4 69.16(6) 2_565 .
Mn4 O4 Mn4 91.91(6) 5_566 .
As1 O4 Mn2 56.95(7) . .
Mn4 O4 Mn2 68.92(7) 2_564 .
Mn2 O4 Mn2 145.56(11) 2_565 .
Mn4 O4 Mn2 123.84(8) 5_566 .
Mn4 O4 Mn2 93.88(5) . .
As4 O5 Mn2 150.76(17) . 1_556
As4 O5 Mn4 102.64(12) . .
Mn2 O5 Mn4 105.62(12) 1_556 .
As4 O5 Mn3 75.33(9) . 6_557
Mn2 O5 Mn3 84.75(8) 1_556 6_557
Mn4 O5 Mn3 147.40(12) . 6_557
As4 O5 Mn4 58.86(8) . 6_557
Mn2 O5 Mn4 124.34(10) 1_556 6_557
Mn4 O5 Mn4 96.03(9) . 6_557
Mn3 O5 Mn4 54.46(4) 6_557 6_557
As4 O5 Mn5 39.56(7) . .
Mn2 O5 Mn5 141.60(11) 1_556 .
Mn4 O5 Mn5 78.68(7) . .
Mn3 O5 Mn5 112.44(7) 6_557 .
Mn4 O5 Mn5 92.25(5) 6_557 .
As4 O5 Mn6 43.40(7) . 6_557
Mn2 O5 Mn6 107.63(10) 1_556 6_557
Mn4 O5 Mn6 140.30(10) . 6_557
Mn3 O5 Mn6 57.54(5) 6_557 6_557
Mn4 O5 Mn6 82.70(5) 6_557 6_557
Mn5 O5 Mn6 61.79(4) . 6_557
As4 O6 Mn3 110.86(13) . 6_557
As4 O6 Mn4 118.40(14) . 6_557
Mn3 O6 Mn4 98.22(10) 6_557 6_557
As4 O6 Mn6 74.58(9) . 6_557
Mn3 O6 Mn6 84.14(8) 6_557 6_557
Mn4 O6 Mn6 164.22(12) 6_557 6_557
As4 O6 Mn5 127.49(13) . 6_557
Mn3 O6 Mn5 99.46(9) 6_557 6_557
Mn4 O6 Mn5 97.36(9) 6_557 6_557
Mn6 O6 Mn5 66.89(6) 6_557 6_557
As4 O6 Mn2 64.62(8) . 6_556
Mn3 O6 Mn2 145.03(11) 6_557 6_556
Mn4 O6 Mn2 60.96(6) 6_557 6_556
Mn6 O6 Mn2 123.89(8) 6_557 6_556
Mn5 O6 Mn2 110.31(7) 6_557 6_556
As1 O7 Mn2 125.68(14) . 6_556
As1 O7 Mn4 108.69(12) . 5_566
Mn2 O7 Mn4 124.48(12) 6_556 5_566
As1 O7 Mn3 72.43(9) . 6_556
Mn2 O7 Mn3 82.23(8) 6_556 6_556
Mn4 O7 Mn3 128.46(10) 5_566 6_556
As1 O7 Mn4 68.48(8) . .
Mn2 O7 Mn4 75.43(7) 6_556 .
Mn4 O7 Mn4 120.41(10) 5_566 .
Mn3 O7 Mn4 108.02(7) 6_556 .
As1 O7 Mn2 62.35(8) . 2_565
Mn2 O7 Mn2 129.35(10) 6_556 2_565
Mn4 O7 Mn2 65.49(6) 5_566 2_565
Mn3 O7 Mn2 134.33(7) 6_556 2_565
Mn4 O7 Mn2 61.70(4) . 2_565
As3 O8 Mn3 111.06(13) . .
As3 O8 Mn2 122.49(14) . .
Mn3 O8 Mn2 120.66(12) . .
As3 O8 Mn5 78.93(9) . 6_656
Mn3 O8 Mn5 120.71(11) . 6_656
Mn2 O8 Mn5 94.17(9) . 6_656
As3 O8 Mn3 68.97(9) . 6_556
Mn3 O8 Mn3 112.39(10) . 6_556
Mn2 O8 Mn3 69.54(7) . 6_556
Mn5 O8 Mn3 124.85(8) 6_656 6_556
As1 O9 Mn3 115.68(13) . 6_556
As1 O9 Mn2 123.02(14) . .
Mn3 O9 Mn2 111.39(11) 6_556 .
As1 O9 Mn4 64.53(8) . 2_564
Mn3 O9 Mn4 168.19(11) 6_556 2_564
Mn2 O9 Mn4 75.65(7) . 2_564
As1 O9 Mn3 66.72(8) . .
Mn3 O9 Mn3 108.62(9) 6_556 .
Mn2 O9 Mn3 69.30(7) . .
Mn4 O9 Mn3 82.56(5) 2_564 .
As1 O9 Mn2 53.24(7) . 6_556
Mn3 O9 Mn2 62.46(6) 6_556 6_556
Mn2 O9 Mn2 150.56(10) . 6_556
Mn4 O9 Mn2 116.26(6) 2_564 6_556
Mn3 O9 Mn2 85.07(5) . 6_556
As2 O10 Mn1 127.3(2) . .
As2 O10 Mn6 117.58(13) . 4_456
Mn1 O10 Mn6 97.46(12) . 4_456
As2 O10 Mn6 117.58(13) . 6_557
Mn1 O10 Mn6 97.46(12) . 6_557
Mn6 O10 Mn6 92.24(13) 4_456 6_557
As2 O10 Mn5 44.89(5) . 7_565
Mn1 O10 Mn5 129.34(9) . 7_565
Mn6 O10 Mn5 73.84(6) 4_456 7_565
Mn6 O10 Mn5 131.99(14) 6_557 7_565
As2 O10 Mn5 44.89(5) . .
Mn1 O10 Mn5 129.34(9) . .
Mn6 O10 Mn5 131.99(14) 4_456 .
Mn6 O10 Mn5 73.84(6) 6_557 .
Mn5 O10 Mn5 82.16(7) 7_565 .
As4 O11 Mn2 125.01(14) . 6_556
As4 O11 Mn5 95.70(13) . .
Mn2 O11 Mn5 127.73(12) 6_556 .
As4 O11 Mn4 85.38(11) . .
Mn2 O11 Mn4 97.92(11) 6_556 .
Mn5 O11 Mn4 118.67(11) . .
As4 O11 Mn4 63.07(8) . 6_557
Mn2 O11 Mn4 61.97(6) 6_556 6_557
Mn5 O11 Mn4 142.30(11) . 6_557
Mn4 O11 Mn4 91.76(8) . 6_557
As4 O12 Mn6 112.77(16) . 6_557
As4 O12 Mn5 94.06(15) . .
Mn6 O12 Mn5 144.53(16) 6_557 .
As4 O12 Mn3 49.77(8) . 6_557
Mn6 O12 Mn3 64.94(8) 6_557 6_557
Mn5 O12 Mn3 143.31(11) . 6_557
As3 O13 Mn5 138.61(17) . .
As3 O13 Mn6 125.44(15) . .
Mn5 O13 Mn6 95.90(10) . .
As3 O13 Mn3 80.64(11) . .
Mn5 O13 Mn3 111.21(12) . .
Mn6 O13 Mn3 80.98(8) . .
As3 O13 Mn1 56.96(9) . 1_554
Mn5 O13 Mn1 127.05(12) . 1_554
Mn6 O13 Mn1 92.33(8) . 1_554
Mn3 O13 Mn1 121.74(9) . 1_554
As2 O14 Mn6 138.2(2) . .
As2 O14 Mn5 106.27(19) . .
Mn6 O14 Mn5 109.98(15) . .
As2 O14 Mn6 66.34(10) . 7_565
Mn6 O14 Mn6 72.53(10) . 7_565
Mn5 O14 Mn6 140.62(16) . 7_565
As2 O14 Mn1 57.31(12) . .
Mn6 O14 Mn1 110.86(16) . .
Mn5 O14 Mn1 128.20(11) . .
Mn6 O14 Mn1 82.16(7) 7_565 .
As2 O14 Mn6 63.26(10) . 6_557
Mn6 O14 Mn6 145.54(16) . 6_557
Mn5 O14 Mn6 76.56(8) . 6_557
Mn6 O14 Mn6 124.54(8) 7_565 6_557
Mn1 O14 Mn6 51.81(5) . 6_557
O15 O15 As2 76.66(18) 7_565 .
O15 O15 Mn1 78.92(15) 7_565 6_557
As2 O15 Mn1 152.2(3) . 6_557
O15 O15 Mn5 158.80(13) 7_565 .
As2 O15 Mn5 96.4(2) . .
Mn1 O15 Mn5 101.6(2) 6_557 .
O15 O15 Mn5 16.19(11) 7_565 7_565
As2 O15 Mn5 72.48(18) . 7_565
Mn1 O15 Mn5 80.35(16) 6_557 7_565
Mn5 O15 Mn5 142.6(2) . 7_565
O15 O15 Mn6 113.49(9) 7_565 6_557
As2 O15 Mn6 76.57(18) . 6_557
Mn1 O15 Mn6 126.2(2) 6_557 6_557
Mn5 O15 Mn6 83.60(14) . 6_557
Mn5 O15 Mn6 125.69(16) 7_565 6_557
O15 O15 Mn6 56.37(7) 7_565 4_456
As2 O15 Mn6 65.02(18) . 4_456
Mn1 O15 Mn6 111.1(2) 6_557 4_456
Mn5 O15 Mn6 138.81(18) . 4_456
Mn5 O15 Mn6 69.53(10) 7_565 4_456
Mn6 O15 Mn6 57.12(8) 6_557 4_456
Mn6 Br Mn6 86.54(4) . 7_565
Mn6 Br Mn1 80.53(3) . 6_657
Mn6 Br Mn1 80.53(3) 7_565 6_657
Mn6 Br Mn1 116.85(3) . 1_554
Mn6 Br Mn1 116.85(3) 7_565 1_554
Mn1 Br Mn1 154.73(3) 6_657 1_554
Mn6 Br Mn5 172.43(3) . 4
Mn6 Br Mn5 95.36(2) 7_565 4
Mn1 Br Mn5 107.01(2) 6_657 4
Mn1 Br Mn5 55.811(15) 1_554 4
Mn6 Br Mn5 95.36(2) . 6_656
Mn6 Br Mn5 172.43(3) 7_565 6_656
Mn1 Br Mn5 107.01(2) 6_657 6_656
Mn1 Br Mn5 55.811(15) 1_554 6_656
Mn5 Br Mn5 81.83(2) 4 6_656

loop_
_geom_bond_atom_site_label_1
_geom_bond_atom_site_label_2
_geom_bond_distance
_geom_bond_site_symmetry_2
As1 O1 1.678(2) .
As1 O4 1.679(3) .
As1 O9 1.685(2) .
As1 O7 1.696(2) .
As2 O14 1.655(3) .
As2 O14 1.655(3) 7_565
As2 O15 1.686(5) .
As2 O15 1.686(5) 7_565
As2 O10 1.689(4) .
As3 O13 1.674(3) .
As3 O3 1.684(3) .
As3 O8 1.687(3) .
As3 O2 1.697(3) .
As4 O12 1.672(3) .
As4 O5 1.675(3) .
As4 O6 1.682(3) .
As4 O11 1.696(3) .
Mn1 O15 2.026(5) 6_657
Mn1 O15 2.026(5) 4_556
Mn1 O2 2.118(3) 1_556
Mn1 O2 2.118(3) 7_566
Mn1 O10 2.152(4) .
Mn1 Br 2.8058(10) 6_557
Mn2 O5 2.100(3) 1_554
Mn2 O7 2.143(3) 6_656
Mn2 O8 2.151(3) .
Mn2 O11 2.211(3) 6_656
Mn2 O9 2.241(3) .
Mn2 O4 2.322(3) 2_564
Mn3 O8 2.092(3) .
Mn3 O9 2.117(3) 6_656
Mn3 O6 2.129(3) 6_657
Mn3 O1 2.145(3) .
Mn3 O3 2.230(3) 6_656
Mn3 O13 2.924(3) .
Mn4 O1 2.085(3) .
Mn4 O4 2.121(3) 2_565
Mn4 O5 2.146(3) .
Mn4 O7 2.220(3) 5_566
Mn4 O6 2.250(3) 6_657
Mn4 O11 2.612(3) .
Mn5 O13 2.110(3) .
Mn5 O2 2.182(3) 6_556
Mn5 O11 2.260(3) .
Mn5 O14 2.264(4) .
Mn5 O12 2.324(3) .
Mn5 O15 2.486(6) .
Mn6 O14 2.045(3) .
Mn6 O12 2.092(3) 6_657
Mn6 O3 2.131(3) 6_656
Mn6 O10 2.576(3) 6_657
Mn6 O13 2.623(3) .
Mn6 Br 2.7087(8) .
